data_7017086
loop_
_publ_author_name
'Quiroz-Guzman, Mauricio'
'Oliver, Allen G.'
'Loza, Andrew J.'
'Brown, Seth N.'

_publ_section_title
;
 Redox-active tetrahydrosalen (salan) complexes of titanium.
;
_journal_issue 43
_journal_name_full 'Dalton transactions (Cambridge, England : 2003)'
_journal_page_first 11458
_journal_page_last 11468
_journal_paper_doi 10.1039/c1dt11228g
_journal_volume 40
_journal_year 2011
_chemical_formula_moiety 'C50 H54 N4 O9 Ti'
_chemical_formula_sum 'C50 H54 N4 O9 Ti'
_chemical_formula_weight 902.87
_chemical_name_common (An2N{NMe}salan)Ti(OCMe2CO2)
_chemical_name_systematic
;
[N,N'-Dimethyl-N,N'-bis-(2-oxido-5-(di-(4-methoxyphenyl)amino)benzyl)-
ethylenediamine]titanium(IV) \a-oxyisobutyrate
;
_space_group_IT_number 2
_symmetry_cell_setting triclinic
_symmetry_space_group_name_Hall '-P 1'
_symmetry_space_group_name_H-M 'P -1'
_atom_sites_solution_hydrogens difmap
_atom_sites_solution_primary heavy
_atom_sites_solution_secondary difmap
_audit_creation_method SHELXL-97
_cell_angle_alpha 69.740(2)
_cell_angle_beta 79.478(2)
_cell_angle_gamma 73.082(2)
_cell_formula_units_Z 2
_cell_length_a 12.703(2)
_cell_length_b 13.811(2)
_cell_length_c 14.969(3)
_cell_measurement_reflns_used 1635
_cell_measurement_temperature 150(2)
_cell_measurement_theta_max 22.971
_cell_measurement_theta_min 3.968
_cell_volume 2347.3(7)
_computing_cell_refinement 'APEX2/SAINT (Bruker, 2004)'
_computing_data_collection 'APEX2 (Bruker, 2004)'
_computing_data_reduction 'SAINT/XPREP (Bruker, 2004; Sheldrick, 2003)'
_computing_molecular_graphics 'XP (Sheldrick, 1998)'
_computing_publication_material 'XCIF (Sheldrick, 2001)'
_computing_structure_refinement 'XL (Sheldrick, 2001)'
_computing_structure_solution 'XS (Sheldrick, 2001)'
_diffrn_ambient_temperature 150(2)
_diffrn_detector_area_resol_mean 8.33
_diffrn_measured_fraction_theta_full 0.994
_diffrn_measured_fraction_theta_max 0.994
_diffrn_measurement_device_type 'Bruker APEX-II CCD'
_diffrn_measurement_method '\f and \w scans'
_diffrn_radiation_monochromator graphite
_diffrn_radiation_source 'fine-focus sealed tube'
_diffrn_radiation_type synchrotron
_diffrn_radiation_wavelength 0.77490
_diffrn_reflns_av_R_equivalents 0.0845
_diffrn_reflns_av_sigmaI/netI 0.1065
_diffrn_reflns_limit_h_max 15
_diffrn_reflns_limit_h_min -15
_diffrn_reflns_limit_k_max 16
_diffrn_reflns_limit_k_min -16
_diffrn_reflns_limit_l_max 18
_diffrn_reflns_limit_l_min -18
_diffrn_reflns_number 23821
_diffrn_reflns_theta_full 27.86
_diffrn_reflns_theta_max 27.86
_diffrn_reflns_theta_min 3.97
_exptl_absorpt_coefficient_mu 0.266
_exptl_absorpt_correction_T_max 0.9947
_exptl_absorpt_correction_T_min 0.9791
_exptl_absorpt_correction_type multi-scan
_exptl_absorpt_process_details
;
Blessing, R. H. (1995) Acta Cryst. A51, 33-38.

Sheldrick, G.M. (2008) SADABS v2008/1. Bruker AXS Inc.
Madison, WI USA.
;
_exptl_crystal_colour red
_exptl_crystal_density_diffrn 1.277
_exptl_crystal_density_method 'not measured'
_exptl_crystal_description plate
_exptl_crystal_F_000 952
_exptl_crystal_size_max 0.08
_exptl_crystal_size_mid 0.04
_exptl_crystal_size_min 0.02
_refine_diff_density_max 0.458
_refine_diff_density_min -0.391
_refine_diff_density_rms 0.056
_refine_ls_extinction_method none
_refine_ls_goodness_of_fit_ref 0.944
_refine_ls_hydrogen_treatment mixed
_refine_ls_matrix_type full
_refine_ls_number_parameters 745
_refine_ls_number_reflns 8573
_refine_ls_number_restraints 0
_refine_ls_restrained_S_all 0.944
_refine_ls_R_factor_all 0.1272
_refine_ls_R_factor_gt 0.0552
_refine_ls_shift/su_max 0.001
_refine_ls_shift/su_mean 0.000
_refine_ls_structure_factor_coef Fsqd
_refine_ls_weighting_details 'calc w=1/[\s^2^(Fo^2^)+(0.0656P)^2^+0.0000P] where P=(Fo^2^+2Fc^2^)/3'
_refine_ls_weighting_scheme calc
_refine_ls_wR_factor_gt 0.1142
_refine_ls_wR_factor_ref 0.1420
_reflns_number_gt 4662
_reflns_number_total 8573
_reflns_threshold_expression >2sigma(I)
_cod_data_source_file c1dt11228g.txt
_cod_data_source_block salan
_cod_depositor_comments
;
The following automatic conversions were performed:

'_symmetry_cell_setting' value 'Triclinic' changed to 'triclinic'
according to /home/saulius/struct/CIF-dictionaries/cif_core.dic
dictionary named 'cif_core.dic' version 2.4.1 from 2010-06-29.

Automatic conversion script
Id: cif_fix_values 1715 2011-07-08 13:25:40Z adriana 
;
_cod_original_sg_symbol_H-M P-1
_cod_database_code 7017086

loop_
_symmetry_equiv_pos_as_xyz
'x, y, z'
'-x, -y, -z'

loop_
_atom_site_label
_atom_site_type_symbol
_atom_site_fract_x
_atom_site_fract_y
_atom_site_fract_z
_atom_site_U_iso_or_equiv
_atom_site_adp_type
_atom_site_occupancy
_atom_site_symmetry_multiplicity
_atom_site_calc_flag
_atom_site_refinement_flags
Ti Ti 0.51778(5) -0.01062(5) 0.26355(4) 0.02812(18) Uani 1 1 d .
O1 O 0.60357(18) 0.08498(18) 0.23652(15) 0.0314(6) Uani 1 1 d .
O2 O 0.44194(18) 0.00502(18) 0.37694(15) 0.0308(6) Uani 1 1 d .
O3 O 0.60979(19) -0.14291(19) 0.31595(15) 0.0346(6) Uani 1 1 d .
O4 O 0.57789(19) -0.05002(19) 0.14432(15) 0.0333(6) Uani 1 1 d .
O5 O 0.6971(2) -0.1755(2) 0.08811(19) 0.0567(8) Uani 1 1 d .
O31 O 0.9690(2) 0.6763(2) -0.03244(18) 0.0459(7) Uani 1 1 d .
O41 O 0.5384(3) 0.5232(3) -0.4110(2) 0.0883(12) Uani 1 1 d .
O51 O -0.0432(3) -0.4451(3) 0.6179(3) 0.0870(12) Uani 1 1 d .
O61 O -0.1261(2) 0.1297(2) 0.89054(19) 0.0482(7) Uani 1 1 d .
N1 N 0.4051(2) 0.1313(2) 0.16660(19) 0.0321(7) Uani 1 1 d .
N2 N 0.3729(2) -0.0771(2) 0.26078(18) 0.0307(7) Uani 1 1 d .
N3 N 0.6979(3) 0.4356(2) -0.0610(2) 0.0398(8) Uani 1 1 d .
N4 N 0.0919(2) -0.1057(2) 0.64277(19) 0.0361(7) Uani 1 1 d .
C1 C 0.4673(3) 0.1791(3) 0.0741(2) 0.0329(9) Uani 1 1 d .
C01 C 0.3576(4) 0.2129(3) 0.2165(3) 0.0385(9) Uani 1 1 d .
C02 C 0.3934(4) -0.1408(4) 0.1943(3) 0.0387(10) Uani 1 1 d .
C2 C 0.3130(3) 0.0995(3) 0.1440(3) 0.0369(9) Uani 1 1 d .
C3 C 0.2779(3) 0.0163(3) 0.2319(3) 0.0347(9) Uani 1 1 d .
C4 C 0.3442(4) -0.1486(3) 0.3580(2) 0.0345(9) Uani 1 1 d .
C5 C 0.6894(3) -0.1950(3) 0.2564(3) 0.0380(9) Uani 1 1 d .
C6 C 0.6545(3) -0.1394(3) 0.1537(3) 0.0379(9) Uani 1 1 d .
C7 C 0.6902(5) -0.3122(4) 0.2887(4) 0.0622(14) Uani 1 1 d .
C8 C 0.8020(4) -0.1763(5) 0.2581(4) 0.0528(12) Uani 1 1 d .
C11 C 0.6240(3) 0.1716(3) 0.1638(2) 0.0297(8) Uani 1 1 d .
C12 C 0.5600(3) 0.2198(3) 0.0859(2) 0.0294(8) Uani 1 1 d .
C13 C 0.5855(3) 0.3082(3) 0.0139(2) 0.0317(8) Uani 1 1 d .
C14 C 0.6737(3) 0.3483(3) 0.0158(2) 0.0343(9) Uani 1 1 d .
C15 C 0.7353(3) 0.3000(3) 0.0951(2) 0.0331(8) Uani 1 1 d .
C16 C 0.7092(3) 0.2138(3) 0.1680(2) 0.0315(8) Uani 1 1 d .
C21 C 0.3587(3) -0.0242(3) 0.4435(2) 0.0302(8) Uani 1 1 d .
C22 C 0.3046(3) -0.0942(3) 0.4340(2) 0.0297(8) Uani 1 1 d .
C23 C 0.2154(3) -0.1192(3) 0.4995(2) 0.0311(8) Uani 1 1 d .
C24 C 0.1815(3) -0.0781(3) 0.5765(2) 0.0319(8) Uani 1 1 d .
C25 C 0.2402(3) -0.0113(3) 0.5861(2) 0.0337(9) Uani 1 1 d .
C26 C 0.3269(3) 0.0159(3) 0.5198(2) 0.0330(9) Uani 1 1 d .
C31 C 0.7614(3) 0.5006(3) -0.0525(2) 0.0338(9) Uani 1 1 d .
C32 C 0.8441(3) 0.5296(3) -0.1239(3) 0.0355(9) Uani 1 1 d .
C33 C 0.9101(3) 0.5899(3) -0.1164(3) 0.0392(9) Uani 1 1 d .
C34 C 0.8959(3) 0.6209(3) -0.0355(3) 0.0358(9) Uani 1 1 d .
C35 C 0.8115(3) 0.5970(3) 0.0352(3) 0.0378(9) Uani 1 1 d .
C36 C 0.7447(3) 0.5374(3) 0.0258(3) 0.0366(9) Uani 1 1 d .
C37 C 0.9611(3) 0.7048(3) 0.0521(3) 0.0473(10) Uani 1 1 d .
H37A H 1.0170 0.7436 0.0454 0.071 Uiso 1 1 calc R
H37B H 0.9735 0.6401 0.1074 0.071 Uiso 1 1 calc R
H37C H 0.8874 0.7501 0.0615 0.071 Uiso 1 1 calc R
C41 C 0.6570(3) 0.4595(3) -0.1508(2) 0.0356(9) Uani 1 1 d .
C42 C 0.5721(3) 0.5481(3) -0.1821(3) 0.0423(10) Uani 1 1 d .
C43 C 0.5307(4) 0.5734(4) -0.2694(3) 0.0519(11) Uani 1 1 d .
C44 C 0.5733(4) 0.5070(3) -0.3246(3) 0.0527(12) Uani 1 1 d .
C45 C 0.6571(4) 0.4169(3) -0.2928(3) 0.0467(11) Uani 1 1 d .
C46 C 0.7001(4) 0.3929(3) -0.2068(3) 0.0411(10) Uani 1 1 d .
C47 C 0.4497(8) 0.6150(5) -0.4436(5) 0.169(4) Uani 1 1 d .
H47A H 0.4319 0.6187 -0.5059 0.253 Uiso 1 1 calc R
H47B H 0.4720 0.6794 -0.4497 0.253 Uiso 1 1 calc R
H47C H 0.3845 0.6097 -0.3974 0.253 Uiso 1 1 calc R
C51 C 0.0527(3) -0.1930(3) 0.6418(2) 0.0350(9) Uani 1 1 d .
C52 C 0.1197(4) -0.2957(3) 0.6668(3) 0.0458(10) Uani 1 1 d .
C53 C 0.0844(5) -0.3784(4) 0.6572(3) 0.0557(13) Uani 1 1 d .
C54 C -0.0177(4) -0.3574(4) 0.6247(3) 0.0555(12) Uani 1 1 d .
C55 C -0.0855(4) -0.2563(4) 0.6023(3) 0.0522(12) Uani 1 1 d .
C56 C -0.0498(3) -0.1741(4) 0.6108(3) 0.0423(10) Uani 1 1 d .
C57 C -0.1424(7) -0.4284(6) 0.5784(5) 0.128(3) Uani 1 1 d .
H57A H -0.1505 -0.4965 0.5777 0.191 Uiso 1 1 calc R
H57B H -0.1402 -0.3795 0.5128 0.191 Uiso 1 1 calc R
H57C H -0.2052 -0.3974 0.6171 0.191 Uiso 1 1 calc R
C61 C 0.0350(3) -0.0457(3) 0.7054(2) 0.0343(9) Uani 1 1 d .
C62 C 0.0101(3) -0.0987(3) 0.8015(2) 0.0332(9) Uani 1 1 d .
C63 C -0.0437(3) -0.0434(3) 0.8647(3) 0.0355(9) Uani 1 1 d .
C64 C -0.0723(3) 0.0673(3) 0.8333(3) 0.0358(9) Uani 1 1 d .
C65 C -0.0488(3) 0.1211(3) 0.7378(3) 0.0376(9) Uani 1 1 d .
C66 C 0.0033(3) 0.0655(3) 0.6734(3) 0.0347(9) Uani 1 1 d .
C67 C -0.1708(3) 0.0765(4) 0.9841(3) 0.0523(11) Uani 1 1 d .
H67A H -0.2070 0.1286 1.0179 0.078 Uiso 1 1 calc R
H67B H -0.1111 0.0230 1.0201 0.078 Uiso 1 1 calc R
H67C H -0.2250 0.0416 0.9780 0.078 Uiso 1 1 calc R
H1B H 0.497(3) 0.125(3) 0.044(2) 0.022(9) Uiso 1 1 d .
H65 H -0.070(2) 0.194(3) 0.715(2) 0.015(8) Uiso 1 1 d .
H3B H 0.242(3) 0.047(2) 0.286(2) 0.026(9) Uiso 1 1 d .
H02B H 0.412(3) -0.094(3) 0.124(3) 0.038(10) Uiso 1 1 d .
H62 H 0.028(2) -0.172(3) 0.826(2) 0.015(8) Uiso 1 1 d .
H1A H 0.414(3) 0.242(3) 0.028(2) 0.039(10) Uiso 1 1 d .
H13 H 0.540(3) 0.342(3) -0.042(3) 0.048(11) Uiso 1 1 d .
H35 H 0.790(3) 0.621(3) 0.094(2) 0.043(10) Uiso 1 1 d .
H36 H 0.689(3) 0.515(3) 0.079(3) 0.055(12) Uiso 1 1 d .
H3A H 0.217(3) -0.004(3) 0.220(2) 0.041(10) Uiso 1 1 d .
H26 H 0.361(3) 0.062(3) 0.533(2) 0.029(9) Uiso 1 1 d .
H16 H 0.756(3) 0.177(3) 0.223(2) 0.042(10) Uiso 1 1 d .
H15 H 0.801(3) 0.321(3) 0.100(2) 0.030(9) Uiso 1 1 d .
H01A H 0.303(3) 0.185(3) 0.273(3) 0.046(11) Uiso 1 1 d .
H02A H 0.330(3) -0.166(3) 0.195(2) 0.034(10) Uiso 1 1 d .
H2A H 0.340(3) 0.071(3) 0.093(2) 0.031(10) Uiso 1 1 d .
H25 H 0.222(2) 0.012(2) 0.638(2) 0.023(8) Uiso 1 1 d .
H23 H 0.179(3) -0.163(3) 0.486(2) 0.032(10) Uiso 1 1 d .
H66 H 0.018(3) 0.099(3) 0.609(3) 0.048(11) Uiso 1 1 d .
H42 H 0.537(3) 0.596(3) -0.142(2) 0.043(10) Uiso 1 1 d .
H45 H 0.690(3) 0.370(3) -0.329(3) 0.047(11) Uiso 1 1 d .
H8A H 0.824(3) -0.212(3) 0.321(3) 0.050(12) Uiso 1 1 d .
H01C H 0.317(3) 0.283(3) 0.166(3) 0.044(11) Uiso 1 1 d .
H56 H -0.102(3) -0.097(3) 0.595(2) 0.043(10) Uiso 1 1 d .
H63 H -0.063(3) -0.089(3) 0.931(3) 0.059(12) Uiso 1 1 d .
H7A H 0.740(3) -0.350(3) 0.242(3) 0.052(12) Uiso 1 1 d .
H02C H 0.453(3) -0.208(3) 0.221(3) 0.044(11) Uiso 1 1 d .
H4B H 0.412(4) -0.204(3) 0.371(3) 0.059(13) Uiso 1 1 d .
H46 H 0.755(3) 0.332(3) -0.189(2) 0.041(11) Uiso 1 1 d .
H4A H 0.286(3) -0.181(3) 0.350(3) 0.058(12) Uiso 1 1 d .
H2B H 0.242(3) 0.170(3) 0.124(3) 0.056(12) Uiso 1 1 d .
H01B H 0.417(3) 0.231(3) 0.237(2) 0.042(11) Uiso 1 1 d .
H52 H 0.187(3) -0.310(3) 0.696(3) 0.052(12) Uiso 1 1 d .
H33 H 0.971(4) 0.606(3) -0.169(3) 0.070(14) Uiso 1 1 d .
H8C H 0.858(4) -0.216(4) 0.218(3) 0.081(15) Uiso 1 1 d .
H32 H 0.855(3) 0.511(3) -0.177(3) 0.056(13) Uiso 1 1 d .
H8B H 0.793(4) -0.088(4) 0.228(3) 0.082(15) Uiso 1 1 d .
H55 H -0.159(4) -0.240(3) 0.578(3) 0.061(13) Uiso 1 1 d .
H53 H 0.131(4) -0.448(4) 0.678(3) 0.075(16) Uiso 1 1 d .
H7C H 0.715(4) -0.344(4) 0.353(4) 0.087(17) Uiso 1 1 d .
H43 H 0.469(4) 0.639(4) -0.290(3) 0.082(15) Uiso 1 1 d .
H7B H 0.611(5) -0.324(4) 0.284(3) 0.095(18) Uiso 1 1 d .

loop_
_atom_site_aniso_label
_atom_site_aniso_U_11
_atom_site_aniso_U_22
_atom_site_aniso_U_33
_atom_site_aniso_U_23
_atom_site_aniso_U_13
_atom_site_aniso_U_12
Ti 0.0286(4) 0.0335(4) 0.0221(3) -0.0090(3) 0.0006(3) -0.0088(3)
O1 0.0310(13) 0.0362(15) 0.0251(12) -0.0046(11) -0.0019(10) -0.0116(11)
O2 0.0317(13) 0.0373(14) 0.0258(12) -0.0111(11) 0.0028(10) -0.0138(11)
O3 0.0397(15) 0.0330(14) 0.0287(13) -0.0089(11) -0.0026(11) -0.0068(12)
O4 0.0324(14) 0.0405(16) 0.0262(12) -0.0123(11) -0.0011(11) -0.0065(12)
O5 0.0537(18) 0.075(2) 0.0447(16) -0.0392(16) -0.0074(14) 0.0066(16)
O31 0.0501(17) 0.0493(17) 0.0440(15) -0.0157(13) -0.0012(13) -0.0213(14)
O41 0.144(3) 0.065(2) 0.057(2) -0.0236(18) -0.056(2) 0.007(2)
O51 0.120(3) 0.080(3) 0.088(3) -0.044(2) 0.022(2) -0.062(2)
O61 0.0486(17) 0.0542(18) 0.0493(16) -0.0309(14) 0.0083(13) -0.0138(14)
N1 0.0306(17) 0.0382(18) 0.0275(15) -0.0089(14) -0.0027(13) -0.0101(14)
N2 0.0353(17) 0.0356(18) 0.0224(14) -0.0114(13) 0.0001(12) -0.0091(14)
N3 0.055(2) 0.041(2) 0.0284(16) -0.0042(14) -0.0070(15) -0.0253(17)
N4 0.0376(18) 0.0421(19) 0.0309(16) -0.0156(14) 0.0134(14) -0.0185(15)
C1 0.033(2) 0.040(2) 0.0242(18) -0.0069(18) -0.0011(16) -0.0112(18)
C01 0.036(2) 0.040(3) 0.038(2) -0.016(2) 0.0041(19) -0.007(2)
C02 0.042(2) 0.053(3) 0.031(2) -0.021(2) 0.0046(19) -0.022(2)
C2 0.035(2) 0.041(2) 0.034(2) -0.0068(19) -0.0045(18) -0.0149(19)
C3 0.031(2) 0.042(2) 0.034(2) -0.0107(18) -0.0001(17) -0.0156(19)
C4 0.041(2) 0.035(2) 0.0278(19) -0.0101(17) 0.0074(17) -0.016(2)
C5 0.036(2) 0.040(2) 0.039(2) -0.0206(18) -0.0065(17) 0.0008(18)
C6 0.029(2) 0.048(3) 0.038(2) -0.0193(19) 0.0006(17) -0.0078(19)
C7 0.080(4) 0.041(3) 0.062(3) -0.022(3) -0.017(3) 0.004(3)
C8 0.040(3) 0.075(4) 0.049(3) -0.033(3) -0.009(2) -0.002(2)
C11 0.033(2) 0.031(2) 0.0241(18) -0.0092(16) 0.0037(15) -0.0093(17)
C12 0.0289(19) 0.033(2) 0.0266(18) -0.0088(16) -0.0024(15) -0.0080(16)
C13 0.035(2) 0.033(2) 0.0268(18) -0.0094(16) -0.0023(16) -0.0080(17)
C14 0.039(2) 0.036(2) 0.0278(19) -0.0098(17) 0.0026(16) -0.0127(18)
C15 0.037(2) 0.035(2) 0.0292(19) -0.0080(17) -0.0005(16) -0.0144(18)
C16 0.031(2) 0.035(2) 0.0277(19) -0.0096(17) -0.0024(16) -0.0080(17)
C21 0.031(2) 0.035(2) 0.0221(17) -0.0076(16) 0.0010(15) -0.0081(17)
C22 0.0303(19) 0.033(2) 0.0253(18) -0.0090(16) -0.0030(15) -0.0072(16)
C23 0.033(2) 0.031(2) 0.0302(19) -0.0108(16) -0.0013(16) -0.0088(17)
C24 0.032(2) 0.036(2) 0.0260(18) -0.0077(16) -0.0009(15) -0.0088(17)
C25 0.037(2) 0.044(2) 0.0219(18) -0.0153(17) 0.0020(16) -0.0106(18)
C26 0.036(2) 0.041(2) 0.0289(19) -0.0132(17) -0.0032(16) -0.0161(19)
C31 0.041(2) 0.028(2) 0.0272(19) -0.0029(16) -0.0052(16) -0.0057(17)
C32 0.037(2) 0.039(2) 0.028(2) -0.0079(18) -0.0020(17) -0.0090(18)
C33 0.037(2) 0.040(2) 0.035(2) -0.0093(18) -0.0031(18) -0.0056(19)
C34 0.033(2) 0.034(2) 0.039(2) -0.0095(17) -0.0015(17) -0.0112(18)
C35 0.042(2) 0.037(2) 0.035(2) -0.0144(18) 0.0009(18) -0.0104(19)
C36 0.041(2) 0.035(2) 0.031(2) -0.0083(17) 0.0023(18) -0.0112(19)
C37 0.049(3) 0.045(3) 0.057(3) -0.025(2) -0.002(2) -0.016(2)
C41 0.044(2) 0.037(2) 0.0271(19) -0.0062(17) -0.0033(16) -0.0176(19)
C42 0.052(3) 0.035(2) 0.040(2) -0.0160(19) -0.003(2) -0.007(2)
C43 0.060(3) 0.043(3) 0.051(3) -0.016(2) -0.024(2) 0.005(2)
C44 0.084(3) 0.042(3) 0.034(2) -0.011(2) -0.024(2) -0.007(2)
C45 0.069(3) 0.040(3) 0.036(2) -0.020(2) -0.001(2) -0.012(2)
C46 0.050(3) 0.034(2) 0.037(2) -0.0107(19) -0.0015(19) -0.010(2)
C47 0.264(10) 0.101(5) 0.135(6) -0.061(5) -0.162(7) 0.080(6)
C51 0.040(2) 0.039(2) 0.0265(18) -0.0128(17) 0.0074(16) -0.0139(19)
C52 0.044(3) 0.047(3) 0.042(2) -0.012(2) 0.008(2) -0.013(2)
C53 0.071(3) 0.043(3) 0.047(3) -0.017(2) 0.020(2) -0.017(3)
C54 0.078(4) 0.061(3) 0.044(2) -0.026(2) 0.017(2) -0.043(3)
C55 0.056(3) 0.073(4) 0.040(2) -0.027(2) 0.006(2) -0.029(3)
C56 0.043(2) 0.050(3) 0.034(2) -0.0159(19) 0.0060(18) -0.013(2)
C57 0.168(7) 0.144(7) 0.129(6) -0.059(5) -0.003(5) -0.114(6)
C61 0.028(2) 0.047(2) 0.0338(19) -0.0207(18) 0.0043(16) -0.0121(18)
C62 0.033(2) 0.036(2) 0.0276(19) -0.0086(17) -0.0017(16) -0.0049(18)
C63 0.030(2) 0.049(3) 0.027(2) -0.0134(19) 0.0009(16) -0.0096(19)
C64 0.028(2) 0.049(3) 0.037(2) -0.0236(19) 0.0003(16) -0.0073(18)
C65 0.035(2) 0.029(2) 0.048(2) -0.013(2) -0.0007(18) -0.0068(18)
C66 0.031(2) 0.040(2) 0.030(2) -0.0079(18) 0.0046(16) -0.0121(18)
C67 0.050(3) 0.069(3) 0.043(2) -0.035(2) 0.006(2) -0.009(2)

loop_
_atom_type_symbol
_atom_type_description
_atom_type_scat_dispersion_real
_atom_type_scat_dispersion_imag
_atom_type_scat_source
C C 0.0040 0.0020 'International Tables Vol C Tables 4.2.6.8 and 6.1.1.4'
H H 0.0000 0.0000 'International Tables Vol C Tables 4.2.6.8 and 6.1.1.4'
N N 0.0076 0.0040 'International Tables Vol C Tables 4.2.6.8 and 6.1.1.4'
O O 0.0133 0.0073 'International Tables Vol C Tables 4.2.6.8 and 6.1.1.4'
Ti Ti 0.3056 0.5263 'International Tables Vol C Tables 4.2.6.8 and 6.1.1.4'

loop_
_geom_angle_atom_site_label_1
_geom_angle_atom_site_label_2
_geom_angle_atom_site_label_3
_geom_angle
O2 Ti O1 100.15(10)
O2 Ti O3 96.66(10)
O1 Ti O3 105.34(11)
O2 Ti O4 166.79(10)
O1 Ti O4 93.03(10)
O3 Ti O4 80.57(10)
O2 Ti N1 96.12(10)
O1 Ti N1 82.25(10)
O3 Ti N1 163.70(10)
O4 Ti N1 84.69(10)
O2 Ti N2 82.66(10)
O1 Ti N2 159.38(10)
O3 Ti N2 94.52(11)
O4 Ti N2 84.67(9)
N1 Ti N2 77.14(10)
C11 O1 Ti 138.4(2)
C21 O2 Ti 142.9(2)
C5 O3 Ti 120.6(2)
C6 O4 Ti 116.6(2)
C34 O31 C37 117.3(3)
C44 O41 C47 116.6(4)
C54 O51 C57 117.7(5)
C64 O61 C67 116.8(3)
C01 N1 C2 108.8(3)
C01 N1 C1 109.1(3)
C2 N1 C1 108.1(3)
C01 N1 Ti 108.6(2)
C2 N1 Ti 111.0(2)
C1 N1 Ti 111.2(2)
C3 N2 C02 109.2(3)
C3 N2 C4 109.6(3)
C02 N2 C4 106.2(3)
C3 N2 Ti 106.3(2)
C02 N2 Ti 114.9(2)
C4 N2 Ti 110.6(2)
C14 N3 C31 122.6(3)
C14 N3 C41 118.9(3)
C31 N3 C41 118.5(3)
C24 N4 C61 122.3(3)
C24 N4 C51 118.4(3)
C61 N4 C51 119.2(3)
N1 C1 C12 113.9(3)
N1 C1 H1B 107.5(19)
C12 C1 H1B 109.2(19)
N1 C1 H1A 110.8(18)
C12 C1 H1A 108.4(19)
H1B C1 H1A 107(3)
N1 C01 H01A 109(2)
N1 C01 H01C 107.2(19)
H01A C01 H01C 111(3)
N1 C01 H01B 110(2)
H01A C01 H01B 113(3)
H01C C01 H01B 107(3)
N2 C02 H02B 109.5(19)
N2 C02 H02A 112(2)
H02B C02 H02A 108(3)
N2 C02 H02C 107(2)
H02B C02 H02C 116(3)
H02A C02 H02C 105(3)
N1 C2 C3 108.3(3)
N1 C2 H2A 108(2)
C3 C2 H2A 110(2)
N1 C2 H2B 110(2)
C3 C2 H2B 109(2)
H2A C2 H2B 111(3)
N2 C3 C2 110.1(3)
N2 C3 H3B 112.6(18)
C2 C3 H3B 112.2(18)
N2 C3 H3A 111(2)
C2 C3 H3A 110(2)
H3B C3 H3A 100(3)
N2 C4 C22 114.6(3)
N2 C4 H4B 103(2)
C22 C4 H4B 113(2)
N2 C4 H4A 107(2)
C22 C4 H4A 111(2)
H4B C4 H4A 109(3)
O3 C5 C7 109.8(3)
O3 C5 C8 108.7(3)
C7 C5 C8 113.0(4)
O3 C5 C6 106.5(3)
C7 C5 C6 110.8(3)
C8 C5 C6 107.8(3)
O5 C6 O4 124.3(3)
O5 C6 C5 122.1(4)
O4 C6 C5 113.5(3)
C5 C7 H7A 112(2)
C5 C7 H7C 107(3)
H7A C7 H7C 111(4)
C5 C7 H7B 112(3)
H7A C7 H7B 101(3)
H7C C7 H7B 114(4)
C5 C8 H8A 108(2)
C5 C8 H8C 108(3)
H8A C8 H8C 104(3)
C5 C8 H8B 106(2)
H8A C8 H8B 118(3)
H8C C8 H8B 112(4)
O1 C11 C16 119.2(3)
O1 C11 C12 121.4(3)
C16 C11 C12 119.4(3)
C13 C12 C11 118.4(3)
C13 C12 C1 118.2(3)
C11 C12 C1 123.3(3)
C14 C13 C12 122.4(3)
C14 C13 H13 119(2)
C12 C13 H13 118(2)
C13 C14 C15 118.1(3)
C13 C14 N3 119.8(3)
C15 C14 N3 122.1(3)
C16 C15 C14 119.9(3)
C16 C15 H15 116.9(19)
C14 C15 H15 123.0(19)
C15 C16 C11 121.6(3)
C15 C16 H16 120(2)
C11 C16 H16 118(2)
O2 C21 C26 120.5(3)
O2 C21 C22 119.7(3)
C26 C21 C22 119.8(3)
C21 C22 C23 119.4(3)
C21 C22 C4 121.5(3)
C23 C22 C4 119.0(3)
C22 C23 C24 121.3(3)
C22 C23 H23 115(2)
C24 C23 H23 124(2)
C25 C24 C23 117.9(3)
C25 C24 N4 121.8(3)
C23 C24 N4 120.3(3)
C26 C25 C24 121.0(3)
C26 C25 H25 121(2)
C24 C25 H25 118(2)
C21 C26 C25 120.6(4)
C21 C26 H26 125(2)
C25 C26 H26 114.1(19)
C36 C31 C32 117.6(4)
C36 C31 N3 122.3(3)
C32 C31 N3 120.1(3)
C33 C32 C31 121.7(4)
C33 C32 H32 118(3)
C31 C32 H32 121(3)
C32 C33 C34 119.6(4)
C32 C33 H33 118(2)
C34 C33 H33 122(2)
O31 C34 C33 115.4(3)
O31 C34 C35 124.4(3)
C33 C34 C35 120.2(4)
C34 C35 C36 119.2(3)
C34 C35 H35 127(2)
C36 C35 H35 114(2)
C31 C36 C35 121.5(3)
C31 C36 H36 119(2)
C35 C36 H36 119(2)
O31 C37 H37A 109.5
O31 C37 H37B 109.5
H37A C37 H37B 109.5
O31 C37 H37C 109.5
H37A C37 H37C 109.5
H37B C37 H37C 109.5
C42 C41 C46 119.0(4)
C42 C41 N3 120.3(3)
C46 C41 N3 120.6(4)
C41 C42 C43 121.5(4)
C41 C42 H42 121(2)
C43 C42 H42 118(2)
C44 C43 C42 119.3(4)
C44 C43 H43 122(3)
C42 C43 H43 119(3)
O41 C44 C43 124.4(4)
O41 C44 C45 116.1(4)
C43 C44 C45 119.5(4)
C44 C45 C46 121.2(4)
C44 C45 H45 123(2)
C46 C45 H45 116(2)
C41 C46 C45 119.4(4)
C41 C46 H46 123(2)
C45 C46 H46 117(2)
O41 C47 H47A 109.5
O41 C47 H47B 109.5
H47A C47 H47B 109.5
O41 C47 H47C 109.5
H47A C47 H47C 109.5
H47B C47 H47C 109.5
C56 C51 C52 119.7(4)
C56 C51 N4 120.1(4)
C52 C51 N4 120.2(4)
C51 C52 C53 119.5(4)
C51 C52 H52 120(2)
C53 C52 H52 121(2)
C54 C53 C52 119.8(5)
C54 C53 H53 123(3)
C52 C53 H53 117(3)
C55 C54 O51 124.7(5)
C55 C54 C53 120.8(4)
O51 C54 C53 114.5(5)
C54 C55 C56 119.3(4)
C54 C55 H55 122(2)
C56 C55 H55 119(2)
C51 C56 C55 120.9(4)
C51 C56 H56 119(2)
C55 C56 H56 120(2)
O51 C57 H57A 109.5
O51 C57 H57B 109.5
H57A C57 H57B 109.5
O51 C57 H57C 109.5
H57A C57 H57C 109.5
H57B C57 H57C 109.5
C62 C61 C66 118.6(3)
C62 C61 N4 119.5(3)
C66 C61 N4 121.9(3)
C63 C62 C61 121.3(4)
C63 C62 H62 116.6(18)
C61 C62 H62 122.1(18)
C62 C63 C64 120.0(3)
C62 C63 H63 115(2)
C64 C63 H63 125(2)
O61 C64 C65 116.1(3)
O61 C64 C63 124.5(3)
C65 C64 C63 119.4(3)
C64 C65 C66 120.8(4)
C64 C65 H65 121.1(18)
C66 C65 H65 118.1(18)
C65 C66 C61 119.9(3)
C65 C66 H66 123(2)
C61 C66 H66 118(2)
O61 C67 H67A 109.5
O61 C67 H67B 109.5
H67A C67 H67B 109.5
O61 C67 H67C 109.5
H67A C67 H67C 109.5
H67B C67 H67C 109.5

loop_
_geom_bond_atom_site_label_1
_geom_bond_atom_site_label_2
_geom_bond_distance
Ti O2 1.842(2)
Ti O1 1.844(2)
Ti O3 1.849(2)
Ti O4 1.999(2)
Ti N1 2.270(3)
Ti N2 2.295(3)
O1 C11 1.364(4)
O2 C21 1.363(4)
O3 C5 1.423(4)
O4 C6 1.312(4)
O5 C6 1.222(4)
O31 C34 1.379(4)
O31 C37 1.429(4)
O41 C44 1.367(4)
O41 C47 1.434(6)
O51 C54 1.381(5)
O51 C57 1.414(7)
O61 C64 1.378(4)
O61 C67 1.436(4)
N1 C01 1.488(5)
N1 C2 1.491(5)
N1 C1 1.500(4)
N2 C3 1.486(5)
N2 C02 1.487(4)
N2 C4 1.498(4)
N3 C14 1.413(4)
N3 C31 1.419(5)
N3 C41 1.425(4)
N4 C24 1.415(4)
N4 C61 1.425(4)
N4 C51 1.438(4)
C1 C12 1.505(5)
C1 H1B 0.95(3)
C1 H1A 1.05(4)
C01 H01A 1.03(4)
C01 H01C 1.06(4)
C01 H01B 0.98(4)
C02 H02B 1.05(4)
C02 H02A 0.96(4)
C02 H02C 1.02(4)
C2 C3 1.512(5)
C2 H2A 0.94(3)
C2 H2B 1.11(4)
C3 H3B 1.01(3)
C3 H3A 0.95(4)
C4 C22 1.509(5)
C4 H4B 0.97(4)
C4 H4A 1.00(4)
C5 C7 1.518(6)
C5 C8 1.532(6)
C5 C6 1.544(5)
C7 H7A 1.02(4)
C7 H7C 0.98(5)
C7 H7B 1.08(5)
C8 H8A 0.95(4)
C8 H8C 1.01(5)
C8 H8B 1.13(5)
C11 C16 1.390(5)
C11 C12 1.399(5)
C12 C13 1.396(5)
C13 C14 1.394(5)
C13 H13 1.00(4)
C14 C15 1.397(5)
C15 C16 1.384(5)
C15 H15 0.98(3)
C16 H16 1.00(4)
C21 C26 1.384(5)
C21 C22 1.394(5)
C22 C23 1.398(5)
C23 C24 1.402(5)
C23 H23 0.95(3)
C24 C25 1.399(5)
C25 C26 1.386(5)
C25 H25 0.91(3)
C26 H26 0.95(3)
C31 C36 1.391(5)
C31 C32 1.394(5)
C32 C33 1.384(5)
C32 H32 0.90(4)
C33 C34 1.385(5)
C33 H33 1.01(4)
C34 C35 1.389(5)
C35 C36 1.396(5)
C35 H35 1.01(3)
C36 H36 0.99(4)
C37 H37A 0.9800
C37 H37B 0.9800
C37 H37C 0.9800
C41 C42 1.378(5)
C41 C46 1.386(5)
C42 C43 1.391(5)
C42 H42 1.01(4)
C43 C44 1.374(6)
C43 H43 1.00(5)
C44 C45 1.383(6)
C45 C46 1.386(5)
C45 H45 0.95(4)
C46 H46 0.92(4)
C47 H47A 0.9800
C47 H47B 0.9800
C47 H47C 0.9800
C51 C56 1.385(5)
C51 C52 1.386(5)
C52 C53 1.401(6)
C52 H52 0.97(4)
C53 C54 1.385(7)
C53 H53 0.95(5)
C54 C55 1.373(7)
C55 C56 1.389(6)
C55 H55 1.00(4)
C56 H56 1.05(4)
C57 H57A 0.9800
C57 H57B 0.9800
C57 H57C 0.9800
C61 C62 1.395(5)
C61 C66 1.396(5)
C62 C63 1.380(5)
C62 H62 0.93(3)
C63 C64 1.390(5)
C63 H63 1.00(4)
C64 C65 1.387(5)
C65 C66 1.393(5)
C65 H65 0.91(3)
C66 H66 0.92(4)
C67 H67A 0.9800
C67 H67B 0.9800
C67 H67C 0.9800
